data_4072307
loop_
_publ_author_name
'Miyake, Yoshihiro'
'Endo, Satoshi'
'Yuki, Masahiro'
'Tanabe, Yoshiaki'
'Nishibayashi, Yoshiaki'

_publ_section_title
;
 Synthesis and Reactivity of Hybrid Phosphido- and Thiolato-Bridged
 Diruthenium Complexes
;
_journal_issue 22
_journal_name_full Organometallics
_journal_page_first 6039
_journal_paper_doi 10.1021/om800749e
_journal_volume 27
_journal_year 2008
_chemical_formula_moiety 'C25 H43 Cl2 P Ru2 S '
_chemical_formula_sum 'C25 H43 Cl2 P Ru2 S'
_chemical_formula_weight 679.69
_space_group_IT_number 14
_symmetry_cell_setting monoclinic
_symmetry_Int_Tables_number 14
_symmetry_space_group_name_Hall '-P 2ybc'
_symmetry_space_group_name_H-M 'P 1 21/c 1'
_cell_angle_alpha 90.0000
_cell_angle_beta 93.9558(14)
_cell_angle_gamma 90.0000
_cell_formula_units_Z 4
_cell_length_a 17.0596(7)
_cell_length_b 8.9122(3)
_cell_length_c 18.6207(7)
_cell_measurement_reflns_used 24571
_cell_measurement_temperature 173.1
_cell_measurement_theta_max 27.3
_cell_measurement_theta_min 2.2
_cell_volume 2824.32(18)
_computing_cell_refinement PROCESS-AUTO
_computing_data_collection PROCESS-AUTO
_computing_data_reduction CrystalStructure
_computing_publication_material 'CrystalStructure 3.8'
_computing_structure_refinement CRYSTALS
_computing_structure_solution SIR97
_diffrn_detector_area_resol_mean 10.00
_diffrn_measured_fraction_theta_full 0.979
_diffrn_measured_fraction_theta_max 0.994
_diffrn_measurement_device_type 'Rigaku RAXIS-RAPID'
_diffrn_measurement_method \w
_diffrn_radiation_type 'Mo K\a'
_diffrn_radiation_wavelength 0.71069
_diffrn_reflns_av_R_equivalents 0.040
_diffrn_reflns_limit_h_max 21
_diffrn_reflns_limit_h_min -21
_diffrn_reflns_limit_k_max 11
_diffrn_reflns_limit_k_min -11
_diffrn_reflns_limit_l_max 24
_diffrn_reflns_limit_l_min -24
_diffrn_reflns_number 23756
_diffrn_reflns_theta_full 27.50
_diffrn_reflns_theta_max 27.35
_exptl_absorpt_coefficient_mu 1.401
_exptl_absorpt_correction_T_max 0.756
_exptl_absorpt_correction_T_min 0.537
_exptl_absorpt_correction_type multi-scan
_exptl_absorpt_process_details
;
    Higashi, T. (1995). Program for Absorption Correction.
    Rigaku Corporation, Tokyo, Japan.
;
_exptl_crystal_colour brown
_exptl_crystal_density_diffrn 1.598
_exptl_crystal_density_method 'not measured'
_exptl_crystal_description block
_exptl_crystal_F_000 1384.00
_exptl_crystal_size_max 0.50
_exptl_crystal_size_mid 0.25
_exptl_crystal_size_min 0.20
_refine_diff_density_max 1.96
_refine_diff_density_min -1.25
_refine_ls_extinction_method none
_refine_ls_goodness_of_fit_ref 1.050
_refine_ls_hydrogen_treatment refall
_refine_ls_number_parameters 323
_refine_ls_number_reflns 6348
_refine_ls_R_factor_gt 0.0322
_refine_ls_shift/su_max 0.0000
_refine_ls_structure_factor_coef Fsqd
_refine_ls_weighting_details 'w = 1/[0.0003Fo^2^ + 1.0000\s(Fo^2^)]/(4Fo^2^)'
_refine_ls_weighting_scheme calc
_refine_ls_wR_factor_ref 0.0761
_reflns_number_gt 4536
_reflns_number_total 6352
_reflns_threshold_expression F^2^>2.0\s(F^2^)
_cod_data_source_file om800749e_si_001.cif
_cod_data_source_block '_syn-6a___________________'
_cod_original_formula_sum 'C25 H43 Cl2 P Ru2 S '
_cod_database_code 4072307

loop_
_symmetry_equiv_pos_site_id
_symmetry_equiv_pos_as_xyz
1 +X,+Y,+Z
2 -X,1/2+Y,1/2-Z
3 -X,-Y,-Z
4 +X,1/2-Y,1/2+Z

loop_
_atom_site_label
_atom_site_type_symbol
_atom_site_fract_x
_atom_site_fract_y
_atom_site_fract_z
_atom_site_U_iso_or_equiv
_atom_site_adp_type
_atom_site_occupancy
_atom_site_symmetry_multiplicity
_atom_site_calc_flag
_atom_site_refinement_flags
Ru(1) Ru 0.68264(2) 0.45252(3) 0.37481(2) 0.02528(7) Uani 1.00 1 d .
Ru(2) Ru 0.82438(2) 0.50580(3) 0.30281(2) 0.02271(7) Uani 1.00 1 d .
Cl(1) Cl 0.66511(6) 0.18546(10) 0.35227(5) 0.0383(2) Uani 1.00 1 d .
Cl(2) Cl 0.85335(6) 0.25627(10) 0.26095(5) 0.0355(2) Uani 1.00 1 d .
S(1) S 0.81210(6) 0.42069(9) 0.41855(5) 0.0279(2) Uani 1.00 1 d .
P(1) P 0.69865(6) 0.46995(11) 0.25379(5) 0.0314(2) Uani 1.00 1 d .
C(1) C 0.5962(2) 0.6396(4) 0.3833(2) 0.0343(11) Uani 1.00 1 d .
C(2) C 0.6532(2) 0.6533(4) 0.4421(2) 0.0357(11) Uani 1.00 1 d .
C(3) C 0.6488(2) 0.5240(4) 0.4863(2) 0.0383(11) Uani 1.00 1 d .
C(4) C 0.5914(2) 0.4274(4) 0.4548(2) 0.0419(12) Uani 1.00 1 d .
C(5) C 0.5584(2) 0.4965(4) 0.3879(2) 0.0437(12) Uani 1.00 1 d .
C(6) C 0.5691(2) 0.7656(5) 0.3357(2) 0.0587(15) Uani 1.00 1 d .
C(7) C 0.6952(2) 0.7941(4) 0.4658(2) 0.0521(14) Uani 1.00 1 d .
C(8) C 0.6950(3) 0.5039(5) 0.5568(2) 0.0565(14) Uani 1.00 1 d .
C(9) C 0.5627(3) 0.2844(5) 0.4856(2) 0.0750(19) Uani 1.00 1 d .
C(10) C 0.4911(2) 0.4378(6) 0.3411(2) 0.0739(18) Uani 1.00 1 d .
C(11) C 0.8389(2) 0.7485(3) 0.2799(2) 0.0303(10) Uani 1.00 1 d .
C(12) C 0.8642(2) 0.6667(3) 0.2195(2) 0.0304(10) Uani 1.00 1 d .
C(13) C 0.9302(2) 0.5790(3) 0.2447(2) 0.0316(10) Uani 1.00 1 d .
C(14) C 0.9452(2) 0.6016(4) 0.3195(2) 0.0319(10) Uani 1.00 1 d .
C(15) C 0.8883(2) 0.7089(3) 0.3417(2) 0.0306(10) Uani 1.00 1 d .
C(16) C 0.7824(2) 0.8775(4) 0.2760(2) 0.0463(13) Uani 1.00 1 d .
C(17) C 0.8359(2) 0.6860(5) 0.1422(2) 0.0533(14) Uani 1.00 1 d .
C(18) C 0.9784(2) 0.4824(4) 0.1983(2) 0.0506(13) Uani 1.00 1 d .
C(19) C 1.0147(2) 0.5416(4) 0.3643(2) 0.0502(13) Uani 1.00 1 d .
C(20) C 0.8914(2) 0.7797(4) 0.4142(2) 0.0449(12) Uani 1.00 1 d .
C(21) C 0.6474(2) 0.6109(5) 0.1981(2) 0.0470(13) Uani 1.00 1 d .
C(22) C 0.6766(2) 0.3120(5) 0.1939(2) 0.0482(13) Uani 1.00 1 d .
C(23) C 0.8407(2) 0.2233(4) 0.4357(2) 0.0359(11) Uani 1.00 1 d .
C(24) C 0.8031(2) 0.1717(4) 0.5033(2) 0.0533(14) Uani 1.00 1 d .
C(25) C 0.9291(2) 0.2180(4) 0.4442(2) 0.0529(14) Uani 1.00 1 d .
H(1) H 0.6017 0.8505 0.3456 0.071 Uiso 1.00 1 c R
H(2) H 0.5163 0.7902 0.3443 0.071 Uiso 1.00 1 c R
H(3) H 0.5719 0.7369 0.2869 0.071 Uiso 1.00 1 c R
H(4) H 0.7242 0.7770 0.5105 0.064 Uiso 1.00 1 c R
H(5) H 0.6580 0.8719 0.4713 0.064 Uiso 1.00 1 c R
H(6) H 0.7302 0.8228 0.4307 0.064 Uiso 1.00 1 c R
H(7) H 0.6816 0.4107 0.5775 0.069 Uiso 1.00 1 c R
H(8) H 0.6833 0.5832 0.5884 0.069 Uiso 1.00 1 c R
H(9) H 0.7496 0.5049 0.5494 0.069 Uiso 1.00 1 c R
H(10) H 0.5190 0.2482 0.4562 0.093 Uiso 1.00 1 c R
H(11) H 0.5472 0.3022 0.5329 0.094 Uiso 1.00 1 c R
H(12) H 0.6036 0.2119 0.4873 0.094 Uiso 1.00 1 c R
H(13) H 0.4789 0.5063 0.3028 0.089 Uiso 1.00 1 c R
H(14) H 0.4467 0.4262 0.3687 0.089 Uiso 1.00 1 c R
H(15) H 0.5048 0.3433 0.3218 0.089 Uiso 1.00 1 c R
H(16) H 0.7598 0.8874 0.2282 0.056 Uiso 1.00 1 c R
H(17) H 0.8095 0.9672 0.2898 0.056 Uiso 1.00 1 c R
H(18) H 0.7420 0.8598 0.3077 0.056 Uiso 1.00 1 c R
H(19) H 0.8659 0.6238 0.1130 0.064 Uiso 1.00 1 c R
H(20) H 0.8420 0.7879 0.1286 0.064 Uiso 1.00 1 c R
H(21) H 0.7821 0.6587 0.1359 0.064 Uiso 1.00 1 c R
H(22) H 1.0203 0.4380 0.2271 0.063 Uiso 1.00 1 c R
H(23) H 0.9993 0.5424 0.1620 0.063 Uiso 1.00 1 c R
H(24) H 0.9462 0.4059 0.1764 0.063 Uiso 1.00 1 c R
H(25) H 1.0146 0.5808 0.4117 0.060 Uiso 1.00 1 c R
H(26) H 1.0617 0.5708 0.3436 0.060 Uiso 1.00 1 c R
H(27) H 1.0118 0.4352 0.3660 0.060 Uiso 1.00 1 c R
H(28) H 0.8503 0.8513 0.4158 0.054 Uiso 1.00 1 c R
H(29) H 0.9406 0.8284 0.4234 0.054 Uiso 1.00 1 c R
H(30) H 0.8853 0.7048 0.4496 0.054 Uiso 1.00 1 c R
H(31) H 0.5983 0.5720 0.1795 0.057 Uiso 1.00 1 c R
H(32) H 0.6782 0.6370 0.1594 0.057 Uiso 1.00 1 c R
H(33) H 0.6389 0.6976 0.2263 0.057 Uiso 1.00 1 c R
H(34) H 0.7223 0.2522 0.1910 0.058 Uiso 1.00 1 c R
H(35) H 0.6599 0.3482 0.1473 0.058 Uiso 1.00 1 c R
H(36) H 0.6360 0.2532 0.2121 0.058 Uiso 1.00 1 c R
H(37) H 0.8224 0.1628 0.3960 0.043 Uiso 1.00 1 c R
H(38) H 0.8379 0.1909 0.5443 0.064 Uiso 1.00 1 c R
H(39) H 0.7924 0.0672 0.5001 0.064 Uiso 1.00 1 c R
H(40) H 0.7553 0.2248 0.5077 0.064 Uiso 1.00 1 c R
H(41) H 0.9493 0.2021 0.3985 0.063 Uiso 1.00 1 c R
H(42) H 0.9452 0.1382 0.4757 0.063 Uiso 1.00 1 c R
H(43) H 0.9486 0.3103 0.4637 0.063 Uiso 1.00 1 c R

loop_
_atom_site_aniso_label
_atom_site_aniso_U_11
_atom_site_aniso_U_22
_atom_site_aniso_U_33
_atom_site_aniso_U_12
_atom_site_aniso_U_13
_atom_site_aniso_U_23
Ru(1) 0.02578(16) 0.02147(15) 0.02923(16) -0.00038(12) 0.00656(12) -0.00026(13)
Ru(2) 0.02224(15) 0.01523(14) 0.03088(16) -0.00041(11) 0.00347(12) -0.00021(12)
Cl(1) 0.0435(6) 0.0261(4) 0.0464(6) -0.0083(4) 0.0116(4) -0.0057(4)
Cl(2) 0.0382(5) 0.0185(4) 0.0512(6) -0.0006(3) 0.0124(4) -0.0049(4)
S(1) 0.0323(5) 0.0195(4) 0.0317(4) 0.0010(3) 0.0004(4) 0.0012(3)
P(1) 0.0253(5) 0.0389(5) 0.0301(5) -0.0005(4) 0.0028(4) 0.0006(4)
C(1) 0.029(2) 0.035(2) 0.039(2) 0.0062(17) 0.0075(18) -0.0019(18)
C(2) 0.039(2) 0.031(2) 0.039(2) 0.0009(17) 0.0162(19) -0.0059(18)
C(3) 0.043(2) 0.040(2) 0.035(2) 0.0043(19) 0.0164(19) -0.0075(18)
C(4) 0.049(2) 0.030(2) 0.051(2) -0.0021(19) 0.034(2) -0.0038(19)
C(5) 0.027(2) 0.053(2) 0.052(2) -0.001(2) 0.0125(19) -0.024(2)
C(6) 0.060(3) 0.060(3) 0.057(3) 0.028(2) 0.014(2) 0.004(2)
C(7) 0.065(3) 0.045(2) 0.047(2) -0.007(2) 0.015(2) -0.013(2)
C(8) 0.077(3) 0.057(2) 0.037(2) 0.011(2) 0.015(2) 0.000(2)
C(9) 0.090(4) 0.045(2) 0.098(4) -0.011(2) 0.066(3) -0.006(2)
C(10) 0.030(2) 0.093(4) 0.099(4) -0.011(2) 0.010(2) -0.046(3)
C(11) 0.030(2) 0.0139(17) 0.047(2) -0.0052(14) 0.0039(18) 0.0040(16)
C(12) 0.033(2) 0.0221(18) 0.036(2) -0.0066(15) 0.0052(18) 0.0034(16)
C(13) 0.029(2) 0.0209(18) 0.046(2) -0.0077(15) 0.0111(18) -0.0004(16)
C(14) 0.0217(19) 0.0245(18) 0.050(2) -0.0054(15) 0.0051(17) 0.0002(17)
C(15) 0.031(2) 0.0200(18) 0.042(2) -0.0081(15) 0.0073(18) -0.0022(16)
C(16) 0.047(2) 0.021(2) 0.071(3) 0.0022(18) 0.003(2) 0.005(2)
C(17) 0.064(3) 0.055(2) 0.041(2) -0.020(2) 0.002(2) 0.014(2)
C(18) 0.041(2) 0.035(2) 0.080(3) -0.0004(19) 0.034(2) -0.005(2)
C(19) 0.034(2) 0.047(2) 0.068(3) -0.004(2) -0.004(2) 0.007(2)
C(20) 0.042(2) 0.040(2) 0.052(2) -0.013(2) 0.004(2) -0.013(2)
C(21) 0.044(2) 0.053(2) 0.044(2) 0.003(2) 0.004(2) 0.004(2)
C(22) 0.043(2) 0.067(3) 0.034(2) -0.016(2) 0.005(2) -0.013(2)
C(23) 0.048(2) 0.0215(19) 0.037(2) 0.0066(17) -0.0005(19) 0.0044(16)
C(24) 0.087(3) 0.030(2) 0.043(2) 0.004(2) 0.005(2) 0.0152(19)
C(25) 0.057(3) 0.030(2) 0.068(3) 0.013(2) -0.016(2) 0.002(2)

loop_
_atom_type_symbol
_atom_type_description
_atom_type_scat_dispersion_real
_atom_type_scat_dispersion_imag
_atom_type_scat_source
C C 0.003 0.002
;
International Tables for Crystallography
(1992, Vol. C, Tables 4.2.6.8 and 6.1.1.4)
;
H H 0.000 0.000
;
International Tables for Crystallography
(1992, Vol. C, Table 6.1.1.4)
;
P P 0.102 0.094
;
International Tables for Crystallography
(1992, Vol. C, Tables 4.2.6.8 and 6.1.1.4)
;
S S 0.125 0.123
;
International Tables for Crystallography
(1992, Vol. C, Tables 4.2.6.8 and 6.1.1.4)
;
Cl Cl 0.148 0.159
;
International Tables for Crystallography
(1992, Vol. C, Tables 4.2.6.8 and 6.1.1.4)
;
Ru Ru -1.259 0.836
;
International Tables for Crystallography
(1992, Vol. C, Tables 4.2.6.8 and 6.1.1.4)
;

loop_
_geom_angle_atom_site_label_1
_geom_angle_atom_site_label_2
_geom_angle_atom_site_label_3
_geom_angle
_geom_angle_publ_flag
Ru(2) Ru(1) Cl(1) 100.25(2) yes
Ru(2) Ru(1) S(1) 51.28(2) yes
Ru(2) Ru(1) P(1) 51.07(2) yes
Ru(2) Ru(1) C(1) 119.19(10) yes
Ru(2) Ru(1) C(2) 110.68(10) yes
Ru(2) Ru(1) C(3) 130.48(10) yes
Ru(2) Ru(1) C(4) 165.81(10) yes
Ru(2) Ru(1) C(5) 150.81(11) yes
Cl(1) Ru(1) S(1) 92.51(3) yes
Cl(1) Ru(1) P(1) 85.31(3) yes
Cl(1) Ru(1) C(1) 131.86(10) yes
Cl(1) Ru(1) C(2) 147.22(10) yes
Cl(1) Ru(1) C(3) 113.22(10) yes
Cl(1) Ru(1) C(4) 86.23(10) yes
Cl(1) Ru(1) C(5) 94.94(11) yes
S(1) Ru(1) P(1) 100.27(3) yes
S(1) Ru(1) C(1) 133.06(10) yes
S(1) Ru(1) C(2) 98.34(10) yes
S(1) Ru(1) C(3) 90.51(10) yes
S(1) Ru(1) C(4) 116.31(10) yes
S(1) Ru(1) C(5) 152.94(11) yes
P(1) Ru(1) C(1) 98.19(10) yes
P(1) Ru(1) C(2) 122.50(10) yes
P(1) Ru(1) C(3) 158.28(10) yes
P(1) Ru(1) C(4) 142.74(10) yes
P(1) Ru(1) C(5) 106.24(11) yes
C(1) Ru(1) C(2) 36.76(13) yes
C(1) Ru(1) C(3) 61.27(14) yes
C(1) Ru(1) C(4) 62.35(14) yes
C(1) Ru(1) C(5) 37.80(15) yes
C(2) Ru(1) C(3) 36.42(13) yes
C(2) Ru(1) C(4) 61.22(14) yes
C(2) Ru(1) C(5) 62.72(15) yes
C(3) Ru(1) C(4) 36.10(14) yes
C(3) Ru(1) C(5) 62.66(15) yes
C(4) Ru(1) C(5) 38.70(15) yes
Ru(1) Ru(2) Cl(2) 101.24(2) yes
Ru(1) Ru(2) S(1) 51.59(2) yes
Ru(1) Ru(2) P(1) 51.05(2) yes
Ru(1) Ru(2) C(11) 110.95(9) yes
Ru(1) Ru(2) C(12) 136.69(9) yes
Ru(1) Ru(2) C(13) 172.51(8) yes
Ru(1) Ru(2) C(14) 142.56(10) yes
Ru(1) Ru(2) C(15) 113.14(10) yes
Cl(2) Ru(2) S(1) 91.86(3) yes
Cl(2) Ru(2) P(1) 87.13(3) yes
Cl(2) Ru(2) C(11) 143.63(10) yes
Cl(2) Ru(2) C(12) 106.58(9) yes
Cl(2) Ru(2) C(13) 85.61(9) yes
Cl(2) Ru(2) C(14) 100.91(9) yes
Cl(2) Ru(2) C(15) 138.74(10) yes
S(1) Ru(2) P(1) 100.55(3) yes
S(1) Ru(2) C(11) 121.19(10) yes
S(1) Ru(2) C(12) 154.67(9) yes
S(1) Ru(2) C(13) 131.92(9) yes
S(1) Ru(2) C(14) 97.96(10) yes
S(1) Ru(2) C(15) 92.15(10) yes
P(1) Ru(2) C(11) 99.93(9) yes
P(1) Ru(2) C(12) 97.63(9) yes
P(1) Ru(2) C(13) 127.15(9) yes
P(1) Ru(2) C(14) 159.55(10) yes
P(1) Ru(2) C(15) 132.15(9) yes
C(11) Ru(2) C(12) 37.32(13) yes
C(11) Ru(2) C(13) 61.62(13) yes
C(11) Ru(2) C(14) 62.64(12) yes
C(11) Ru(2) C(15) 37.49(13) yes
C(12) Ru(2) C(13) 36.73(13) yes
C(12) Ru(2) C(14) 62.13(13) yes
C(12) Ru(2) C(15) 62.53(13) yes
C(13) Ru(2) C(14) 36.63(13) yes
C(13) Ru(2) C(15) 61.91(13) yes
C(14) Ru(2) C(15) 37.92(13) yes
Ru(1) S(1) Ru(2) 77.13(3) yes
Ru(1) S(1) C(23) 114.26(13) yes
Ru(2) S(1) C(23) 115.76(13) yes
Ru(1) P(1) Ru(2) 77.88(3) yes
Ru(1) P(1) C(21) 121.52(14) yes
Ru(1) P(1) C(22) 121.08(14) yes
Ru(2) P(1) C(21) 122.08(14) yes
Ru(2) P(1) C(22) 119.99(14) yes
C(21) P(1) C(22) 96.57(19) yes
Ru(1) C(1) C(2) 72.5(2) yes
Ru(1) C(1) C(5) 69.1(2) yes
Ru(1) C(1) C(6) 134.5(3) yes
C(2) C(1) C(5) 108.4(3) yes
C(2) C(1) C(6) 124.4(3) yes
C(5) C(1) C(6) 125.9(3) yes
Ru(1) C(2) C(1) 70.8(2) yes
Ru(1) C(2) C(3) 72.7(2) yes
Ru(1) C(2) C(7) 134.9(3) yes
C(1) C(2) C(3) 108.5(3) yes
C(1) C(2) C(7) 126.0(3) yes
C(3) C(2) C(7) 123.5(3) yes
Ru(1) C(3) C(2) 70.9(2) yes
Ru(1) C(3) C(4) 70.2(2) yes
Ru(1) C(3) C(8) 127.9(3) yes
C(2) C(3) C(4) 108.5(3) yes
C(2) C(3) C(8) 124.1(3) yes
C(4) C(3) C(8) 127.2(3) yes
Ru(1) C(4) C(3) 73.7(2) yes
Ru(1) C(4) C(5) 68.7(2) yes
Ru(1) C(4) C(9) 127.0(3) yes
C(3) C(4) C(5) 108.3(3) yes
C(3) C(4) C(9) 127.0(3) yes
C(5) C(4) C(9) 124.5(3) yes
Ru(1) C(5) C(1) 73.1(2) yes
Ru(1) C(5) C(4) 72.6(2) yes
Ru(1) C(5) C(10) 125.9(3) yes
C(1) C(5) C(4) 106.1(3) yes
C(1) C(5) C(10) 127.5(3) yes
C(4) C(5) C(10) 125.9(3) yes
Ru(2) C(11) C(12) 72.48(19) yes
Ru(2) C(11) C(15) 70.78(19) yes
Ru(2) C(11) C(16) 132.6(2) yes
C(12) C(11) C(15) 108.4(3) yes
C(12) C(11) C(16) 125.5(3) yes
C(15) C(11) C(16) 124.9(3) yes
Ru(2) C(12) C(11) 70.2(2) yes
Ru(2) C(12) C(13) 72.1(2) yes
Ru(2) C(12) C(17) 130.1(2) yes
C(11) C(12) C(13) 107.2(3) yes
C(11) C(12) C(17) 127.0(3) yes
C(13) C(12) C(17) 125.1(3) yes
Ru(2) C(13) C(12) 71.2(2) yes
Ru(2) C(13) C(14) 70.5(2) yes
Ru(2) C(13) C(18) 126.6(2) yes
C(12) C(13) C(14) 109.4(3) yes
C(12) C(13) C(18) 125.2(3) yes
C(14) C(13) C(18) 125.4(3) yes
Ru(2) C(14) C(13) 72.9(2) yes
Ru(2) C(14) C(15) 70.17(19) yes
Ru(2) C(14) C(19) 128.9(2) yes
C(13) C(14) C(15) 107.3(3) yes
C(13) C(14) C(19) 125.4(3) yes
C(15) C(14) C(19) 126.7(3) yes
Ru(2) C(15) C(11) 71.73(19) yes
Ru(2) C(15) C(14) 71.91(19) yes
Ru(2) C(15) C(20) 129.2(2) yes
C(11) C(15) C(14) 107.7(3) yes
C(11) C(15) C(20) 127.6(3) yes
C(14) C(15) C(20) 124.0(3) yes
S(1) C(23) C(24) 108.0(2) yes
S(1) C(23) C(25) 107.4(2) yes
C(24) C(23) C(25) 112.3(3) yes
C(1) C(6) H(1) 109.5 no
C(1) C(6) H(2) 109.5 no
C(1) C(6) H(3) 109.5 no
H(1) C(6) H(2) 109.5 no
H(1) C(6) H(3) 109.5 no
H(2) C(6) H(3) 109.5 no
C(2) C(7) H(4) 109.5 no
C(2) C(7) H(5) 109.5 no
C(2) C(7) H(6) 109.5 no
H(4) C(7) H(5) 109.5 no
H(4) C(7) H(6) 109.5 no
H(5) C(7) H(6) 109.5 no
C(3) C(8) H(7) 109.5 no
C(3) C(8) H(8) 109.5 no
C(3) C(8) H(9) 109.5 no
H(7) C(8) H(8) 109.5 no
H(7) C(8) H(9) 109.5 no
H(8) C(8) H(9) 109.5 no
C(4) C(9) H(10) 109.5 no
C(4) C(9) H(11) 109.5 no
C(4) C(9) H(12) 109.5 no
H(10) C(9) H(11) 109.5 no
H(10) C(9) H(12) 109.5 no
H(11) C(9) H(12) 109.5 no
C(5) C(10) H(13) 109.5 no
C(5) C(10) H(14) 109.5 no
C(5) C(10) H(15) 109.5 no
H(13) C(10) H(14) 109.5 no
H(13) C(10) H(15) 109.5 no
H(14) C(10) H(15) 109.5 no
C(11) C(16) H(16) 109.5 no
C(11) C(16) H(17) 109.5 no
C(11) C(16) H(18) 109.5 no
H(16) C(16) H(17) 109.5 no
H(16) C(16) H(18) 109.5 no
H(17) C(16) H(18) 109.5 no
C(12) C(17) H(19) 109.5 no
C(12) C(17) H(20) 109.5 no
C(12) C(17) H(21) 109.5 no
H(19) C(17) H(20) 109.5 no
H(19) C(17) H(21) 109.5 no
H(20) C(17) H(21) 109.5 no
C(13) C(18) H(22) 109.5 no
C(13) C(18) H(23) 109.5 no
C(13) C(18) H(24) 109.5 no
H(22) C(18) H(23) 109.5 no
H(22) C(18) H(24) 109.5 no
H(23) C(18) H(24) 109.5 no
C(14) C(19) H(25) 109.5 no
C(14) C(19) H(26) 109.5 no
C(14) C(19) H(27) 109.5 no
H(25) C(19) H(26) 109.5 no
H(25) C(19) H(27) 109.5 no
H(26) C(19) H(27) 109.5 no
C(15) C(20) H(28) 109.5 no
C(15) C(20) H(29) 109.5 no
C(15) C(20) H(30) 109.5 no
H(28) C(20) H(29) 109.5 no
H(28) C(20) H(30) 109.5 no
H(29) C(20) H(30) 109.5 no
P(1) C(21) H(31) 109.5 no
P(1) C(21) H(32) 109.5 no
P(1) C(21) H(33) 109.5 no
H(31) C(21) H(32) 109.5 no
H(31) C(21) H(33) 109.5 no
H(32) C(21) H(33) 109.5 no
P(1) C(22) H(34) 109.5 no
P(1) C(22) H(35) 109.5 no
P(1) C(22) H(36) 109.5 no
H(34) C(22) H(35) 109.5 no
H(34) C(22) H(36) 109.5 no
H(35) C(22) H(36) 109.5 no
S(1) C(23) H(37) 109.7 no
C(24) C(23) H(37) 109.7 no
C(25) C(23) H(37) 109.7 no
C(23) C(24) H(38) 109.5 no
C(23) C(24) H(39) 109.5 no
C(23) C(24) H(40) 109.5 no
H(38) C(24) H(39) 109.5 no
H(38) C(24) H(40) 109.5 no
H(39) C(24) H(40) 109.5 no
C(23) C(25) H(41) 109.5 no
C(23) C(25) H(42) 109.5 no
C(23) C(25) H(43) 109.5 no
H(41) C(25) H(42) 109.5 no
H(41) C(25) H(43) 109.5 no
H(42) C(25) H(43) 109.5 no

loop_
_geom_bond_atom_site_label_1
_geom_bond_atom_site_label_2
_geom_bond_distance
_geom_bond_publ_flag
Ru(1) Ru(2) 2.8839(5) yes
Ru(1) Cl(1) 2.4317(9) yes
Ru(1) S(1) 2.3180(10) yes
Ru(1) P(1) 2.2939(10) yes
Ru(1) C(1) 2.239(3) yes
Ru(1) C(2) 2.261(3) yes
Ru(1) C(3) 2.284(4) yes
Ru(1) C(4) 2.238(4) yes
Ru(1) C(5) 2.186(4) yes
Ru(2) Cl(2) 2.4188(9) yes
Ru(2) S(1) 2.3079(9) yes
Ru(2) P(1) 2.2947(10) yes
Ru(2) C(11) 2.221(3) yes
Ru(2) C(12) 2.252(3) yes
Ru(2) C(13) 2.264(3) yes
Ru(2) C(14) 2.232(3) yes
Ru(2) C(15) 2.209(3) yes
S(1) C(23) 1.848(3) yes
P(1) C(21) 1.815(4) yes
P(1) C(22) 1.819(4) yes
C(1) C(2) 1.419(5) yes
C(1) C(5) 1.434(5) yes
C(1) C(6) 1.484(5) yes
C(2) C(3) 1.421(5) yes
C(2) C(7) 1.497(5) yes
C(3) C(4) 1.402(5) yes
C(3) C(8) 1.495(5) yes
C(4) C(5) 1.467(5) yes
C(4) C(9) 1.494(6) yes
C(5) C(10) 1.488(6) yes
C(11) C(12) 1.432(5) yes
C(11) C(15) 1.424(5) yes
C(11) C(16) 1.499(5) yes
C(12) C(13) 1.423(5) yes
C(12) C(17) 1.496(5) yes
C(13) C(14) 1.413(5) yes
C(13) C(18) 1.504(5) yes
C(14) C(15) 1.443(5) yes
C(14) C(19) 1.501(5) yes
C(15) C(20) 1.487(5) yes
C(23) C(24) 1.523(5) yes
C(23) C(25) 1.507(6) yes
C(6) H(1) 0.950 no
C(6) H(2) 0.950 no
C(6) H(3) 0.950 no
C(7) H(4) 0.950 no
C(7) H(5) 0.950 no
C(7) H(6) 0.950 no
C(8) H(7) 0.950 no
C(8) H(8) 0.950 no
C(8) H(9) 0.950 no
C(9) H(10) 0.950 no
C(9) H(11) 0.950 no
C(9) H(12) 0.950 no
C(10) H(13) 0.950 no
C(10) H(14) 0.950 no
C(10) H(15) 0.950 no
C(16) H(16) 0.950 no
C(16) H(17) 0.950 no
C(16) H(18) 0.950 no
C(17) H(19) 0.950 no
C(17) H(20) 0.950 no
C(17) H(21) 0.950 no
C(18) H(22) 0.950 no
C(18) H(23) 0.950 no
C(18) H(24) 0.950 no
C(19) H(25) 0.950 no
C(19) H(26) 0.950 no
C(19) H(27) 0.950 no
C(20) H(28) 0.950 no
C(20) H(29) 0.950 no
C(20) H(30) 0.950 no
C(21) H(31) 0.950 no
C(21) H(32) 0.950 no
C(21) H(33) 0.950 no
C(22) H(34) 0.950 no
C(22) H(35) 0.950 no
C(22) H(36) 0.950 no
C(23) H(37) 0.950 no
C(24) H(38) 0.950 no
C(24) H(39) 0.950 no
C(24) H(40) 0.950 no
C(25) H(41) 0.950 no
C(25) H(42) 0.950 no
C(25) H(43) 0.950 no

loop_
_geom_contact_atom_site_label_1
_geom_contact_atom_site_label_2
_geom_contact_distance
_geom_contact_site_symmetry_2
C(15) C(18) 3.450(5) 2_755
C(18) C(15) 3.450(5) 2_745
Cl(1) H(1) 3.174 1_545
Cl(1) H(5) 3.574 1_545
Cl(1) H(17) 3.406 1_545
Cl(1) H(18) 3.315 1_545
Cl(2) H(17) 2.745 1_545
Cl(2) H(22) 3.561 2_745
Cl(2) H(23) 3.394 2_745
Cl(2) H(26) 3.001 2_745
C(1) H(11) 3.035 3_666
C(2) H(11) 3.503 3_666
C(3) H(14) 3.279 3_666
C(4) H(11) 3.395 3_666
C(5) H(11) 3.001 3_666
C(6) H(11) 3.309 3_666
C(6) H(13) 3.411 2_655
C(6) H(15) 3.188 2_655
C(6) H(36) 3.551 2_655
C(7) H(21) 3.429 4_565
C(7) H(39) 2.989 1_565
C(8) H(14) 2.936 3_666
C(8) H(16) 3.442 4_565
C(8) H(20) 3.324 4_565
C(8) H(34) 3.392 4_555
C(9) H(2) 3.589 3_666
C(9) H(35) 3.539 4_555
C(10) H(3) 3.112 2_645
C(10) H(8) 3.339 3_666
C(10) H(11) 3.394 3_666
C(10) H(33) 3.270 2_645
C(11) H(22) 2.948 2_755
C(12) H(22) 3.232 2_755
C(13) H(22) 3.341 2_755
C(14) H(22) 3.187 2_755
C(14) H(24) 3.283 2_755
C(15) H(22) 2.920 2_755
C(15) H(23) 3.541 2_755
C(15) H(24) 3.362 2_755
C(16) H(22) 3.414 2_755
C(16) H(37) 3.422 1_565
C(17) H(4) 3.019 4_564
C(17) H(8) 3.414 4_564
C(17) H(9) 3.521 4_564
C(17) H(27) 3.428 2_755
C(17) H(39) 3.518 4_554
C(18) H(29) 3.058 2_745
C(18) H(41) 2.985 2_755
C(19) H(20) 3.326 2_745
C(19) H(24) 3.410 2_755
C(19) H(43) 3.480 3_766
C(20) H(22) 3.425 2_755
C(20) H(23) 3.366 2_755
C(20) H(24) 3.526 2_755
C(20) H(39) 3.514 1_565
C(20) H(42) 3.495 1_565
C(20) H(42) 3.423 3_766
C(20) H(43) 3.523 3_766
C(21) H(8) 3.485 4_564
C(21) H(14) 3.426 2_655
C(21) H(15) 3.322 2_655
C(22) H(2) 3.325 2_645
C(22) H(7) 2.944 4_554
C(23) H(17) 3.561 1_545
C(23) H(28) 3.341 1_545
C(24) H(6) 3.579 1_545
C(24) H(19) 3.457 4_555
C(24) H(28) 3.412 1_545
C(25) H(23) 2.860 2_745
C(25) H(25) 3.314 3_766
C(25) H(28) 3.560 1_545
C(25) H(29) 3.501 1_545
C(25) H(29) 3.230 3_766
H(1) Cl(1) 3.174 1_565
H(1) H(13) 3.307 2_655
H(1) H(15) 3.499 2_655
H(2) C(9) 3.589 3_666
H(2) C(22) 3.325 2_655
H(2) H(11) 2.724 3_666
H(2) H(13) 3.355 2_655
H(2) H(15) 3.126 2_655
H(2) H(31) 3.195 2_655
H(2) H(35) 3.066 2_655
H(2) H(36) 2.755 2_655
H(3) C(10) 3.112 2_655
H(3) H(13) 3.018 2_655
H(3) H(14) 3.348 2_655
H(3) H(15) 2.518 2_655
H(3) H(36) 3.550 2_655
H(4) C(17) 3.019 4_565
H(4) H(19) 3.103 4_565
H(4) H(20) 2.932 4_565
H(4) H(21) 2.538 4_565
H(4) H(32) 3.030 4_565
H(4) H(39) 2.848 1_565
H(5) Cl(1) 3.574 1_565
H(5) H(10) 3.557 3_666
H(5) H(12) 3.189 1_565
H(5) H(32) 3.495 4_565
H(5) H(39) 2.899 1_565
H(5) H(40) 3.599 1_565
H(6) C(24) 3.579 1_565
H(6) H(37) 3.495 1_565
H(6) H(39) 2.711 1_565
H(7) C(22) 2.944 4_555
H(7) H(14) 2.866 3_666
H(7) H(16) 3.518 4_565
H(7) H(34) 2.618 4_555
H(7) H(35) 2.686 4_555
H(7) H(36) 3.048 4_555
H(8) C(10) 3.339 3_666
H(8) C(17) 3.414 4_565
H(8) C(21) 3.485 4_565
H(8) H(14) 2.410 3_666
H(8) H(16) 2.841 4_565
H(8) H(20) 2.988 4_565
H(8) H(21) 2.950 4_565
H(8) H(32) 2.826 4_565
H(8) H(33) 3.353 4_565
H(8) H(34) 3.585 4_555
H(9) C(17) 3.521 4_565
H(9) H(16) 3.457 4_565
H(9) H(20) 2.784 4_565
H(9) H(21) 3.431 4_565
H(9) H(34) 3.547 4_555
H(10) H(5) 3.557 3_666
H(10) H(31) 3.487 2_645
H(11) C(1) 3.035 3_666
H(11) C(2) 3.503 3_666
H(11) C(4) 3.395 3_666
H(11) C(5) 3.001 3_666
H(11) C(6) 3.309 3_666
H(11) C(10) 3.394 3_666
H(11) H(2) 2.724 3_666
H(11) H(13) 3.557 3_666
H(11) H(14) 3.034 3_666
H(11) H(35) 3.077 4_555
H(12) H(5) 3.189 1_545
H(12) H(35) 3.114 4_555
H(13) C(6) 3.411 2_645
H(13) H(1) 3.307 2_645
H(13) H(2) 3.355 2_645
H(13) H(3) 3.018 2_645
H(13) H(11) 3.557 3_666
H(13) H(33) 3.428 2_645
H(13) H(36) 2.947 2_655
H(14) C(3) 3.279 3_666
H(14) C(8) 2.936 3_666
H(14) C(21) 3.426 2_645
H(14) H(3) 3.348 2_645
H(14) H(7) 2.866 3_666
H(14) H(8) 2.410 3_666
H(14) H(11) 3.034 3_666
H(14) H(31) 3.356 2_645
H(14) H(32) 3.362 2_645
H(14) H(33) 3.009 2_645
H(14) H(36) 3.529 2_655
H(15) C(6) 3.188 2_645
H(15) C(21) 3.322 2_645
H(15) H(1) 3.499 2_645
H(15) H(2) 3.126 2_645
H(15) H(3) 2.518 2_645
H(15) H(31) 2.989 2_645
H(15) H(33) 2.863 2_645
H(16) C(8) 3.442 4_564
H(16) H(7) 3.518 4_564
H(16) H(8) 2.841 4_564
H(16) H(9) 3.457 4_564
H(16) H(34) 3.376 1_565
H(17) Cl(1) 3.406 1_565
H(17) Cl(2) 2.745 1_565
H(17) C(23) 3.561 1_565
H(17) H(22) 2.954 2_755
H(17) H(23) 3.390 2_755
H(17) H(26) 3.549 2_755
H(17) H(34) 3.415 1_565
H(17) H(37) 2.635 1_565
H(18) Cl(1) 3.315 1_565
H(18) H(37) 3.401 1_565
H(19) C(24) 3.457 4_554
H(19) H(4) 3.103 4_564
H(19) H(27) 3.478 2_755
H(19) H(30) 3.440 4_564
H(19) H(38) 3.106 4_554
H(19) H(39) 2.919 4_554
H(19) H(41) 3.251 2_755
H(20) C(8) 3.324 4_564
H(20) C(19) 3.326 2_755
H(20) H(4) 2.932 4_564
H(20) H(8) 2.988 4_564
H(20) H(9) 2.784 4_564
H(20) H(26) 3.035 2_755
H(20) H(27) 2.814 2_755
H(20) H(30) 3.464 4_564
H(21) C(7) 3.429 4_564
H(21) H(4) 2.538 4_564
H(21) H(8) 2.950 4_564
H(21) H(9) 3.431 4_564
H(21) H(39) 3.248 4_554
H(22) Cl(2) 3.561 2_755
H(22) C(11) 2.948 2_745
H(22) C(12) 3.232 2_745
H(22) C(13) 3.341 2_745
H(22) C(14) 3.187 2_745
H(22) C(15) 2.920 2_745
H(22) C(16) 3.414 2_745
H(22) C(20) 3.425 2_745
H(22) H(17) 2.954 2_745
H(22) H(29) 3.084 2_745
H(22) H(41) 3.384 2_755
H(23) Cl(2) 3.394 2_755
H(23) C(15) 3.541 2_745
H(23) C(20) 3.366 2_745
H(23) C(25) 2.860 2_755
H(23) H(17) 3.390 2_745
H(23) H(27) 3.543 2_755
H(23) H(28) 3.478 2_745
H(23) H(29) 2.727 2_745
H(23) H(37) 3.469 2_755
H(23) H(41) 2.049 2_755
H(23) H(42) 2.920 2_755
H(23) H(43) 3.501 2_755
H(24) C(14) 3.283 2_745
H(24) C(15) 3.362 2_745
H(24) C(19) 3.410 2_745
H(24) C(20) 3.526 2_745
H(24) H(25) 3.419 2_745
H(24) H(26) 3.011 2_745
H(24) H(29) 2.856 2_745
H(24) H(38) 3.095 4_554
H(24) H(41) 3.527 2_755
H(25) C(25) 3.314 3_766
H(25) H(24) 3.419 2_755
H(25) H(38) 3.295 3_766
H(25) H(42) 3.308 3_766
H(25) H(43) 2.552 3_766
H(26) Cl(2) 3.001 2_755
H(26) H(17) 3.549 2_745
H(26) H(20) 3.035 2_745
H(26) H(24) 3.011 2_755
H(26) H(38) 3.363 3_766
H(27) C(17) 3.428 2_745
H(27) H(19) 3.478 2_745
H(27) H(20) 2.814 2_745
H(27) H(23) 3.543 2_745
H(28) C(23) 3.341 1_565
H(28) C(24) 3.412 1_565
H(28) C(25) 3.560 1_565
H(28) H(23) 3.478 2_755
H(28) H(37) 2.837 1_565
H(28) H(39) 2.712 1_565
H(28) H(41) 3.579 1_565
H(28) H(42) 3.187 1_565
H(29) C(18) 3.058 2_755
H(29) C(25) 3.501 1_565
H(29) C(25) 3.230 3_766
H(29) H(22) 3.084 2_755
H(29) H(23) 2.727 2_755
H(29) H(24) 2.856 2_755
H(29) H(41) 3.367 1_565
H(29) H(42) 2.927 1_565
H(29) H(42) 2.629 3_766
H(29) H(43) 2.996 3_766
H(30) H(19) 3.440 4_565
H(30) H(20) 3.464 4_565
H(30) H(42) 3.419 3_766
H(30) H(43) 3.166 3_766
H(31) H(2) 3.195 2_645
H(31) H(10) 3.487 2_655
H(31) H(14) 3.356 2_655
H(31) H(15) 2.989 2_655
H(32) H(4) 3.030 4_564
H(32) H(5) 3.495 4_564
H(32) H(8) 2.826 4_564
H(32) H(14) 3.362 2_655
H(33) C(10) 3.270 2_655
H(33) H(8) 3.353 4_564
H(33) H(13) 3.428 2_655
H(33) H(14) 3.009 2_655
H(33) H(15) 2.863 2_655
H(34) C(8) 3.392 4_554
H(34) H(7) 2.618 4_554
H(34) H(8) 3.585 4_554
H(34) H(9) 3.547 4_554
H(34) H(16) 3.376 1_545
H(34) H(17) 3.415 1_545
H(34) H(38) 3.514 4_554
H(34) H(40) 3.503 4_554
H(35) C(9) 3.539 4_554
H(35) H(2) 3.066 2_645
H(35) H(7) 2.686 4_554
H(35) H(11) 3.077 4_554
H(35) H(12) 3.114 4_554
H(35) H(40) 3.228 4_554
H(36) C(6) 3.551 2_645
H(36) H(2) 2.755 2_645
H(36) H(3) 3.550 2_645
H(36) H(7) 3.048 4_554
H(36) H(13) 2.947 2_645
H(36) H(14) 3.529 2_645
H(37) C(16) 3.422 1_545
H(37) H(6) 3.495 1_545
H(37) H(17) 2.635 1_545
H(37) H(18) 3.401 1_545
H(37) H(23) 3.469 2_745
H(37) H(28) 2.837 1_545
H(38) H(19) 3.106 4_555
H(38) H(24) 3.095 4_555
H(38) H(25) 3.295 3_766
H(38) H(26) 3.363 3_766
H(38) H(34) 3.514 4_555
H(39) C(7) 2.989 1_545
H(39) C(17) 3.518 4_555
H(39) C(20) 3.514 1_545
H(39) H(4) 2.848 1_545
H(39) H(5) 2.899 1_545
H(39) H(6) 2.711 1_545
H(39) H(19) 2.919 4_555
H(39) H(21) 3.248 4_555
H(39) H(28) 2.712 1_545
H(40) H(5) 3.599 1_545
H(40) H(34) 3.503 4_555
H(40) H(35) 3.228 4_555
H(41) C(18) 2.985 2_745
H(41) H(19) 3.251 2_745
H(41) H(22) 3.384 2_745
H(41) H(23) 2.049 2_745
H(41) H(24) 3.527 2_745
H(41) H(28) 3.579 1_545
H(41) H(29) 3.367 1_545
H(42) C(20) 3.495 1_545
H(42) C(20) 3.423 3_766
H(42) H(23) 2.920 2_745
H(42) H(25) 3.308 3_766
H(42) H(28) 3.187 1_545
H(42) H(29) 2.927 1_545
H(42) H(29) 2.629 3_766
H(42) H(30) 3.419 3_766
H(42) H(42) 3.185 3_756
H(43) C(19) 3.480 3_766
H(43) C(20) 3.523 3_766
H(43) H(23) 3.501 2_745
H(43) H(25) 2.552 3_766
H(43) H(29) 2.996 3_766
H(43) H(30) 3.166 3_766
